data_7130823
loop_
_publ_author_name
'Baguli, Sudip'
'Das, Shovan'
'Chakraborty, Mahua'
'Goswami, Santu'
'Datta, Ayan'
'Mukherjee, Debabrata'

_publ_section_title
;
 [(Flu)-(CH2)2-(NHC)-CH2-(NHC)-(CH2)2-(Flu)]2-: an
 &#x2018;all-organic&#x2019; hybrid and flexible ligand that enwraps a
 Ca2+ pseudo-tetrahedrally.
;
_journal_name_full 'Chemical Communications'
_journal_paper_doi 10.1039/D2CC04700D
_journal_year 2022
_chemical_formula_moiety 'C43 H49 Li2 N5 Si2, 2(C7 H8), 1[C7H8]'
_chemical_formula_sum 'C57 H65 Li2 N5 Si2'
_chemical_formula_weight 890.20
_space_group_crystal_system orthorhombic
_space_group_IT_number 33
_space_group_name_Hall 'P 2c -2n'
_space_group_name_H-M_alt 'P n a 21'
_atom_sites_solution_hydrogens geom
_atom_sites_solution_primary dual
_audit_creation_date 2022-06-07
_audit_creation_method
;
Olex2 1.5
(compiled 2022.04.07 svn.rca3783a0 for OlexSys, GUI svn.r6498)
;
_audit_update_record
;
2022-06-08 deposited with the CCDC.	2022-10-05 downloaded from the CCDC.
;
_cell_angle_alpha 90
_cell_angle_beta 90
_cell_angle_gamma 90
_cell_formula_units_Z 4
_cell_length_a 12.11370(10)
_cell_length_b 30.6579(3)
_cell_length_c 15.47960(10)
_cell_measurement_reflns_used 32177
_cell_measurement_temperature 100.01(10)
_cell_measurement_theta_max 67.7630
_cell_measurement_theta_min 2.8480
_cell_volume 5748.82(8)
_computing_cell_refinement 'CrysAlisPro 1.171.41.115a (Rigaku OD, 2021)'
_computing_data_collection 'CrysAlisPro 1.171.41.115a (Rigaku OD, 2021)'
_computing_data_reduction 'CrysAlisPro 1.171.41.115a (Rigaku OD, 2021)'
_computing_molecular_graphics 'Olex2 1.5 (Dolomanov et al., 2009)'
_computing_publication_material 'Olex2 1.5 (Dolomanov et al., 2009)'
_computing_structure_refinement 'SHELXL 2018/3 (Sheldrick, 2015)'
_computing_structure_solution 'SHELXT 2018/2 (Sheldrick, 2018)'
_diffrn_ambient_environment N~2~
_diffrn_ambient_temperature 100.01(10)
_diffrn_detector 'Hybrid Pixel Array Detector'
_diffrn_detector_area_resol_mean 10.0000
_diffrn_detector_type HyPix3000
_diffrn_measured_fraction_theta_full 0.999
_diffrn_measured_fraction_theta_max 0.997
_diffrn_measurement_details
;
List of Runs (angles in degrees, time in seconds):

  # Type    Start    End  Width  t~exp~   \w     \q     \k     \f   Frames
#--------------------------------------------------------------------------
  1  \w    -73.00  31.00   0.50    1.40    --  -40.33  92.00 -40.00  208
  2  \w    -41.00  26.00   0.50    1.40    --  -40.33  36.00 124.00  134
  3  \w   -107.00 -26.00   0.50    1.40    --  -40.33 -36.00 -31.00  162
  4  \w    -20.00  73.00   0.50    1.40    --   40.33 -92.00-152.00  186
  5  \w     26.00 107.00   0.50    1.40    --   40.33  36.00 124.00  162
  6  \w     19.00  80.00   0.50    1.40    --   40.33-106.00 117.00  122
  7  \w    -83.00 -12.00   0.50    5.60    --  -82.50 106.00-143.00  142
  8  \w   -153.00 -82.00   0.50    5.60    --  -82.50-106.00 117.00  142
  9  \w   -149.00 -68.00   0.50    5.60    --  -82.50 -36.00 -31.00  162
 10  \w     25.00 106.00   0.50    5.60    --   96.67 -92.00-152.00  162
 11  \w     26.00 108.00   0.50    5.60    --   96.67-106.00 117.00  164
 12  \w    104.00 167.00   0.50    5.60    --   96.67 106.00-143.00  126
 13  \w    101.00 168.00   0.50    5.60    --   96.67  92.00 -40.00  134
 14  \w     82.00 163.00   0.50    5.60    --   96.67  36.00 124.00  162
 15  \w    -31.00  30.00   0.50    1.40    --  -40.33  25.00-120.00  122
 16  \w    -26.00  41.00   0.50    1.40    --   40.33 -36.00 -31.00  134
 17  \w    -30.00  31.00   0.50    1.40    --   40.33 -25.00-180.00  122
 18  \w    -47.00 -15.00   0.50    5.60    --  -82.50  42.00-150.00   64
 19  \w     30.00  57.00   0.50    5.60    --   96.67 -50.00-120.00   54
 20  \w     30.00  57.00   0.50    5.60    --   96.67 -50.00 150.00   54
 21  \w     30.00  57.00   0.50    5.60    --   96.67 -50.00 120.00   54
 22  \w     30.00  57.00   0.50    5.60    --   96.67 -50.00 -60.00   54
 23  \w     29.00  68.00   0.50    5.60    --   96.67 -59.00 -30.00   78
 24  \w     29.00  83.00   0.50    5.60    --   96.67 -68.00   0.00  108
 25  \w     29.00  68.00   0.50    5.60    --   96.67 -59.00 -90.00   78
 26  \w     30.00  57.00   0.50    5.60    --   96.67 -50.00 -30.00   54
 27  \w     29.00  83.00   0.50    5.60    --   96.67 -68.00  90.00  108
 28  \w     29.00  83.00   0.50    5.60    --   96.67 -68.00-150.00  108
 29  \w     30.00  57.00   0.50    5.60    --   96.67 -50.00-180.00   54
 30  \w     30.00  57.00   0.50    5.60    --   96.67 -50.00  90.00   54
 31  \w   -109.00 -13.00   0.50    1.40    --  -40.33 -77.00  90.00  192
 32  \w   -109.00 -13.00   0.50    1.40    --  -40.33 -77.00   0.00  192
 33  \w   -108.00 -17.00   0.50    1.40    --  -40.33 -64.00-120.00  182
 34  \w   -109.00 -13.00   0.50    1.40    --  -40.33 -77.00 120.00  192
 35  \w   -108.00 -17.00   0.50    1.40    --  -40.33 -64.00 -60.00  182
 36  \w    -78.00   4.00   0.50    1.40    --  -40.33 104.00  30.00  164
 37  \w   -109.00 -13.00   0.50    1.40    --  -40.33 -77.00  60.00  192
 38  \w   -109.00 -13.00   0.50    1.40    --  -40.33 -77.00-180.00  192
 39  \w    -31.00  30.00   0.50    1.40    --  -40.33  25.00 -30.00  122
 40  \w   -109.00 -13.00   0.50    1.40    --  -40.33 -77.00 -90.00  192
 41  \w     17.00 108.00   0.50    1.40    --   40.33  64.00-120.00  182
 42  \w     17.00 108.00   0.50    1.40    --   40.33  64.00-180.00  182
 43  \w     80.00 163.00   0.50    5.60    --   96.67  42.00  30.00  166
 44  \w     80.00 163.00   0.50    5.60    --   96.67  42.00 -90.00  166
 45  \w     82.00 167.00   0.50    5.60    --   96.67  25.00-150.00  170
 46  \w     75.00 102.00   0.50    5.60    --   96.67  59.00  60.00   54
;
_diffrn_measurement_device 'four-circle diffractometer'
_diffrn_measurement_device_type 'XtaLAB Synergy, Dualflex, HyPix3000'
_diffrn_measurement_method '\w scans'
_diffrn_orient_matrix_type 'CrysAlisPro convention (1999,Acta A55,543-557)'
_diffrn_orient_matrix_UB_11 0.1197629000
_diffrn_orient_matrix_UB_12 0.0161520000
_diffrn_orient_matrix_UB_13 0.0105042000
_diffrn_orient_matrix_UB_21 -0.0278064000
_diffrn_orient_matrix_UB_22 0.0170279000
_diffrn_orient_matrix_UB_23 0.0910437000
_diffrn_orient_matrix_UB_31 0.0327873000
_diffrn_orient_matrix_UB_32 -0.0444167000
_diffrn_orient_matrix_UB_33 0.0387305000
_diffrn_radiation_monochromator mirror
_diffrn_radiation_probe x-ray
_diffrn_radiation_type 'Cu K\a'
_diffrn_radiation_wavelength 1.54184
_diffrn_reflns_av_R_equivalents 0.0448
_diffrn_reflns_av_unetI/netI 0.0265
_diffrn_reflns_Laue_measured_fraction_full 0.999
_diffrn_reflns_Laue_measured_fraction_max 0.997
_diffrn_reflns_limit_h_max 14
_diffrn_reflns_limit_h_min -14
_diffrn_reflns_limit_k_max 32
_diffrn_reflns_limit_k_min -36
_diffrn_reflns_limit_l_max 18
_diffrn_reflns_limit_l_min -18
_diffrn_reflns_number 57785
_diffrn_reflns_point_group_measured_fraction_full 0.965
_diffrn_reflns_point_group_measured_fraction_max 0.961
_diffrn_reflns_theta_full 67.684
_diffrn_reflns_theta_max 68.198
_diffrn_reflns_theta_min 3.198
_diffrn_source 'micro-focus sealed X-ray tube'
_diffrn_source_type 'PhotonJet (Cu) X-ray Source'
_exptl_absorpt_coefficient_mu 0.834
_exptl_absorpt_correction_T_max 1.00000
_exptl_absorpt_correction_T_min 0.64262
_exptl_absorpt_correction_type multi-scan
_exptl_absorpt_process_details
;
CrysAlisPro 1.171.41.115a (Rigaku Oxford Diffraction, 2021)
Empirical absorption correction using spherical harmonics,
implemented in SCALE3 ABSPACK scaling algorithm.
;
_exptl_crystal_colour 'clear dark orange'
_exptl_crystal_colour_lustre clear
_exptl_crystal_colour_modifier dark
_exptl_crystal_colour_primary orange
_exptl_crystal_density_diffrn 1.029
_exptl_crystal_description block
_exptl_crystal_F_000 1904
_exptl_crystal_size_max 0.6
_exptl_crystal_size_mid 0.34
_exptl_crystal_size_min 0.18
_refine_diff_density_max 0.486
_refine_diff_density_min -0.237
_refine_diff_density_rms 0.054
_refine_ls_abs_structure_details
;
 Flack x determined using 3968 quotients [(I+)-(I-)]/[(I+)+(I-)]
 (Parsons, Flack and Wagner, Acta Cryst. B69 (2013) 249-259).
;
_refine_ls_abs_structure_Flack 0.015(12)
_refine_ls_extinction_method none
_refine_ls_goodness_of_fit_ref 1.057
_refine_ls_hydrogen_treatment constr
_refine_ls_matrix_type full
_refine_ls_number_parameters 603
_refine_ls_number_reflns 10110
_refine_ls_number_restraints 49
_refine_ls_restrained_S_all 1.058
_refine_ls_R_factor_all 0.0555
_refine_ls_R_factor_gt 0.0526
_refine_ls_shift/su_max 0.008
_refine_ls_shift/su_mean 0.000
_refine_ls_structure_factor_coef Fsqd
_refine_ls_weighting_details 'w=1/[\s^2^(Fo^2^)+(0.1034P)^2^+0.6369P] where P=(Fo^2^+2Fc^2^)/3'
_refine_ls_weighting_scheme calc
_refine_ls_wR_factor_gt 0.1424
_refine_ls_wR_factor_ref 0.1450
_reflns_Friedel_coverage 0.852
_reflns_Friedel_fraction_full 0.928
_reflns_Friedel_fraction_max 0.921
_reflns_number_gt 9412
_reflns_number_total 10110
_reflns_threshold_expression 'I > 2\s(I)'
_cod_data_source_file d2cc04700d2.cif
_cod_data_source_block sus_flu2ce_sud2
_cod_database_code 7130823
_shelx_shelxl_version_number 2018/3
_chemical_oxdiff_formula 'C H N Ce Si'
_chemical_oxdiff_usercomment 100K
_shelx_space_group_comment
;
The symmetry employed for this shelxl refinement is uniquely defined
by the following loop, which should always be used as a source of
symmetry information in preference to the above space-group names.
They are only intended as comments.
;
_shelx_estimated_absorpt_t_max 0.864
_shelx_estimated_absorpt_t_min 0.635
_olex2_refinement_description
;
1. Fixed Uiso
 At 1.2 times of:
  All C(H) groups, All C(H,H) groups
 At 1.5 times of:
  All C(H,H,H) groups
2. Rigid body (RIGU) restrains
 C01Q, C01U, C01C, C01O, C01L, C01P, C01X
 with sigma for 1-2 distances of 0.004 and sigma for 1-3 distances of 0.004
 C01H, C01K
 with sigma for 1-2 distances of 0.004 and sigma for 1-3 distances of 0.004
3.a Ternary CH refined with riding coordinates:
 C011(H011)
3.b Secondary CH2 refined with riding coordinates:
 C00Q(H00A,H00B), C00T(H00C,H00D), C00W(H00E,H00H), C00X(H00I,H00J), C014(H01D,
 H01E)
3.c Aromatic/amide H refined with riding coordinates:
 C009(H009), C00F(H00F), C00G(H00G), C00K(H00K), C00L(H00L), C00N(H00N),
 C00O(H00O), C00R(H00R), C00S(H00S), C00U(H00U), C00V(H00V), C00Y(H00Y),
 C00Z(H00Z), C012(H012), C013(H013), C015(H015), C016(H016), C017(H017),
 C018(H018), C01A(H01Y), C01C(H1), C01G(H01O), C01H(H01P), C01J(H01T),
 C01K(H01U), C01M(H01Z), C01O(H2), C01P(H3), C01Q(H4), C01U(H5)
3.d Idealised Me refined as rotating group:
 C010(H01A,H01B,H01C), C01B(H01F,H01G,H01H), C01D(H01I,H01J,H01K), C01E(H01L,
 H01M,H01N), C01I(H01Q,H01R,H01S), C01N(H01V,H01W,H01X), C01T(H01,H,HA),
 C01X(H6,HB,HC)
;
_smtbx_masks_void_probe_radius 1.2
_smtbx_masks_void_truncation_radius 1.2
_olex2_submission_special_instructions 'No special instructions were received'
_oxdiff_exptl_absorpt_empirical_details
;
Empirical correction (ABSPACK) includes:
- Absorption correction using spherical harmonics
- Frame scaling
;
_oxdiff_exptl_absorpt_empirical_full_max 1.875
_oxdiff_exptl_absorpt_empirical_full_min 0.722

loop_
_space_group_symop_operation_xyz
'x, y, z'
'-x, -y, z+1/2'
'x+1/2, -y+1/2, z'
'-x+1/2, y+1/2, z+1/2'

loop_
_atom_site_label
_atom_site_type_symbol
_atom_site_fract_x
_atom_site_fract_y
_atom_site_fract_z
_atom_site_U_iso_or_equiv
_atom_site_adp_type
_atom_site_occupancy
_atom_site_site_symmetry_order
_atom_site_calc_flag
_atom_site_refinement_flags_posn
_atom_site_refinement_flags_adp
_atom_site_refinement_flags_occupancy
_atom_site_disorder_assembly
_atom_site_disorder_group
Si01 Si 0.17398(9) 0.36190(3) 0.73172(7) 0.0464(2) Uani 1 1 d . . . . .
Si02 Si 0.10754(8) 0.43380(3) 0.61325(7) 0.0469(2) Uani 1 1 d . . . . .
N003 N 0.3622(2) 0.34149(8) 0.41082(17) 0.0366(6) Uani 1 1 d . . . . .
N004 N 0.4426(2) 0.40225(9) 0.42710(17) 0.0361(6) Uani 1 1 d . . . . .
N005 N 0.5698(2) 0.42210(9) 0.67428(19) 0.0389(6) Uani 1 1 d . . . . .
N006 N 0.5337(2) 0.43876(9) 0.54546(18) 0.0376(6) Uani 1 1 d . . . . .
N007 N 0.2046(2) 0.40676(10) 0.67158(19) 0.0434(7) Uani 1 1 d . . . . .
C008 C 0.4466(3) 0.47782(10) 0.8114(2) 0.0374(7) Uani 1 1 d . . . . .
C009 C 0.4548(4) 0.56671(12) 0.6403(2) 0.0534(10) Uani 1 1 d . . . . .
H009 H 0.498708 0.578751 0.595444 0.064 Uiso 1 1 calc R U . . .
C00A C 0.1622(3) 0.19803(11) 0.4644(3) 0.0444(8) Uani 1 1 d . . . . .
C00B C 0.4275(3) 0.51272(10) 0.7522(2) 0.0378(7) Uani 1 1 d . . . . .
C00C C 0.1090(3) 0.23680(11) 0.4379(2) 0.0409(7) Uani 1 1 d . . . . .
C00D C 0.3655(3) 0.37640(10) 0.4643(2) 0.0352(7) Uani 1 1 d . . . . .
C00E C 0.3522(3) 0.47629(11) 0.8669(2) 0.0380(7) Uani 1 1 d . . . . .
C00F C 0.4883(3) 0.38366(11) 0.3533(2) 0.0401(7) Uani 1 1 d . . . . .
H00F H 0.544090 0.395656 0.317311 0.048 Uiso 1 1 calc R U . . .
C00G C 0.6686(3) 0.43434(12) 0.6373(3) 0.0447(8) Uani 1 1 d . . . . .
H00G H 0.738924 0.435347 0.664411 0.054 Uiso 1 1 calc R U . . .
C00H C 0.4844(3) 0.42487(10) 0.6199(2) 0.0369(7) Uani 1 1 d . . . . .
C00I C 0.3222(3) 0.53225(11) 0.7704(2) 0.0388(7) Uani 1 1 d . . . . .
C00J C 0.2436(3) 0.21813(12) 0.3343(3) 0.0468(8) Uani 1 1 d . . . . .
C00K C 0.4367(3) 0.34506(11) 0.3437(2) 0.0393(7) Uani 1 1 d . . . . .
H00K H 0.449184 0.324265 0.299259 0.047 Uiso 1 1 calc R U . . .
C00L C 0.3293(4) 0.45057(12) 0.9410(2) 0.0483(9) Uani 1 1 d . . . . .
H00L H 0.380558 0.429200 0.960181 0.058 Uiso 1 1 calc R U . . .
C00M C 0.2462(3) 0.18698(11) 0.4002(3) 0.0491(9) Uani 1 1 d . . . . .
C00N C 0.6447(3) 0.44467(11) 0.5539(3) 0.0429(8) Uani 1 1 d . . . . .
H00N H 0.694853 0.454065 0.510594 0.051 Uiso 1 1 calc R U . . .
C00O C 0.4929(3) 0.53060(11) 0.6853(2) 0.0445(8) Uani 1 1 d . . . . .
H00O H 0.562292 0.518010 0.671380 0.053 Uiso 1 1 calc R U . . .
C00P C 0.2741(3) 0.50884(11) 0.8419(2) 0.0385(7) Uani 1 1 d . . . . .
C00Q C 0.4744(3) 0.44390(10) 0.4640(2) 0.0388(7) Uani 1 1 d . . . . .
H00A H 0.407453 0.461719 0.473941 0.047 Uiso 1 1 calc R U . . .
H00B H 0.521931 0.459691 0.422440 0.047 Uiso 1 1 calc R U . . .
C00R C 0.1744(3) 0.51412(14) 0.8868(2) 0.0484(9) Uani 1 1 d . . . . .
H00R H 0.121804 0.535200 0.868638 0.058 Uiso 1 1 calc R U . . .
C00S C 0.2314(4) 0.45716(14) 0.9846(2) 0.0563(11) Uani 1 1 d . . . . .
H00S H 0.216406 0.440012 1.034367 0.068 Uiso 1 1 calc R U . . .
C00T C 0.2907(3) 0.30348(10) 0.4243(2) 0.0410(8) Uani 1 1 d . . . . .
H00C H 0.254134 0.306105 0.481276 0.049 Uiso 1 1 calc R U . . .
H00D H 0.336623 0.276785 0.425210 0.049 Uiso 1 1 calc R U . . .
C00U C 0.0266(3) 0.25461(12) 0.4877(3) 0.0469(8) Uani 1 1 d . . . . .
H00U H -0.009568 0.280579 0.469843 0.056 Uiso 1 1 calc R U . . .
C00V C 0.1538(4) 0.48784(15) 0.9587(3) 0.0564(10) Uani 1 1 d . . . . .
H00V H 0.086749 0.490953 0.989910 0.068 Uiso 1 1 calc R U . . .
C00W C 0.2031(3) 0.29887(11) 0.3549(2) 0.0421(8) Uani 1 1 d . . . . .
H00E H 0.235718 0.305859 0.297920 0.051 Uiso 1 1 calc R U . . .
H00H H 0.142735 0.319872 0.366087 0.051 Uiso 1 1 calc R U . . .
C00X C 0.5505(3) 0.45182(12) 0.8230(2) 0.0435(8) Uani 1 1 d . . . . .
H00I H 0.555822 0.442902 0.884279 0.052 Uiso 1 1 calc R U . . .
H00J H 0.614274 0.471018 0.810516 0.052 Uiso 1 1 calc R U . . .
C00Y C 0.2865(3) 0.56875(12) 0.7242(2) 0.0461(8) Uani 1 1 d . . . . .
H00Y H 0.217223 0.581779 0.736832 0.055 Uiso 1 1 calc R U . . .
C00Z C 0.3528(4) 0.58571(12) 0.6599(2) 0.0521(10) Uani 1 1 d . . . . .
H00Z H 0.328867 0.610597 0.628476 0.062 Uiso 1 1 calc R U . . .
C010 C 0.1649(3) 0.48791(13) 0.5789(3) 0.0530(9) Uani 1 1 d . . . . .
H01A H 0.182759 0.505309 0.630095 0.079 Uiso 1 1 calc R U . . .
H01B H 0.110022 0.503380 0.543877 0.079 Uiso 1 1 calc R U . . .
H01C H 0.231970 0.483308 0.544618 0.079 Uiso 1 1 calc R U . . .
C011 C 0.1558(3) 0.25214(12) 0.3531(2) 0.0448(8) Uani 1 1 d . . . . .
H011 H 0.097100 0.250381 0.307766 0.054 Uiso 1 1 calc R U . . .
C012 C -0.0038(4) 0.23395(12) 0.5658(3) 0.0539(9) Uani 1 1 d . . . . .
H012 H -0.060045 0.246135 0.601075 0.065 Uiso 1 1 calc R U . . .
C013 C 0.8151(4) 0.34490(17) 0.8273(3) 0.0630(11) Uani 1 1 d . . . . .
H013 H 0.882683 0.356072 0.805356 0.076 Uiso 1 1 calc R U . . .
C014 C 0.5601(3) 0.41140(12) 0.7672(2) 0.0438(8) Uani 1 1 d . . . . .
H01D H 0.625773 0.394497 0.785324 0.053 Uiso 1 1 calc R U . . .
H01E H 0.494230 0.392839 0.776172 0.053 Uiso 1 1 calc R U . . .
C015 C 0.1316(4) 0.17825(13) 0.5413(3) 0.0542(10) Uani 1 1 d . . . . .
H015 H 0.167737 0.152453 0.560143 0.065 Uiso 1 1 calc R U . . .
C016 C 0.6688(4) 0.34503(18) 0.9324(3) 0.0648(12) Uani 1 1 d . . . . .
H016 H 0.635087 0.356530 0.982875 0.078 Uiso 1 1 calc R U . . .
C017 C 0.0481(4) 0.19635(13) 0.5901(3) 0.0546(10) Uani 1 1 d . . . . .
H017 H 0.026115 0.182320 0.642094 0.065 Uiso 1 1 calc R U . . .
C018 C 0.7625(4) 0.31169(17) 0.7850(3) 0.0692(12) Uani 1 1 d . . . . .
H018 H 0.794026 0.300119 0.733746 0.083 Uiso 1 1 calc R U . . .
C019 C 0.7695(4) 0.36246(16) 0.9028(3) 0.0647(11) Uani 1 1 d . . . . .
C01A C 0.6183(5) 0.31083(18) 0.8875(3) 0.0711(13) Uani 1 1 d . . . . .
H01Y H 0.550808 0.298823 0.907861 0.085 Uiso 1 1 calc R U . . .
C01B C 0.0644(5) 0.40579(16) 0.5104(3) 0.0673(12) Uani 1 1 d . . . . .
H01F H 0.129575 0.400370 0.474494 0.101 Uiso 1 1 calc R U . . .
H01G H 0.012461 0.424423 0.478885 0.101 Uiso 1 1 calc R U . . .
H01H H 0.028665 0.377983 0.524355 0.101 Uiso 1 1 calc R U . . .
C01C C -0.0279(5) 0.58795(16) 0.6561(4) 0.0726(13) Uani 1 1 d . . . . .
H1 H 0.038818 0.588967 0.623940 0.087 Uiso 1 1 calc R U . . .
C01D C 0.0661(4) 0.32565(14) 0.6803(3) 0.0657(12) Uani 1 1 d . . . . .
H01I H 0.001185 0.343137 0.665199 0.099 Uiso 1 1 calc R U . . .
H01J H 0.044627 0.302730 0.721129 0.099 Uiso 1 1 calc R U . . .
H01K H 0.096544 0.312287 0.627966 0.099 Uiso 1 1 calc R U . . .
C01E C 0.1236(4) 0.37532(18) 0.8423(3) 0.0655(12) Uani 1 1 d . . . . .
H01L H 0.182471 0.389909 0.874766 0.098 Uiso 1 1 calc R U . . .
H01M H 0.102394 0.348413 0.872195 0.098 Uiso 1 1 calc R U . . .
H01N H 0.059501 0.394704 0.838195 0.098 Uiso 1 1 calc R U . . .
C01G C 0.3182(4) 0.21495(15) 0.2679(3) 0.0581(10) Uani 1 1 d . . . . .
H01O H 0.316995 0.235916 0.222741 0.070 Uiso 1 1 calc R U . . .
C01H C 0.3952(4) 0.18166(16) 0.2658(4) 0.0699(14) Uani 1 1 d . . . . .
H01P H 0.446336 0.179874 0.219450 0.084 Uiso 1 1 calc R U . . .
C01I C -0.0242(3) 0.44357(16) 0.6748(4) 0.0690(13) Uani 1 1 d . . . . .
H01Q H -0.063612 0.415899 0.682073 0.104 Uiso 1 1 calc R U . . .
H01R H -0.070782 0.464076 0.642672 0.104 Uiso 1 1 calc R U . . .
H01S H -0.006832 0.455834 0.731651 0.104 Uiso 1 1 calc R U . . .
C01J C 0.3225(3) 0.15314(13) 0.3987(3) 0.0569(10) Uani 1 1 d . . . . .
H01T H 0.322721 0.131869 0.443297 0.068 Uiso 1 1 calc R U . . .
C01K C 0.3977(4) 0.15057(15) 0.3321(4) 0.0674(13) Uani 1 1 d . . . . .
H01U H 0.450939 0.127831 0.331125 0.081 Uiso 1 1 calc R U . . .
C01L C -0.1388(5) 0.5544(2) 0.7649(4) 0.0816(16) Uani 1 1 d . . . . .
C01M C 0.6659(5) 0.29489(17) 0.8149(4) 0.0750(14) Uani 1 1 d . . . . .
H01Z H 0.631435 0.271676 0.784547 0.090 Uiso 1 1 calc R U . . .
C01N C 0.2995(4) 0.32588(16) 0.7399(4) 0.0766(14) Uani 1 1 d . . . . .
H01V H 0.328038 0.319877 0.681842 0.115 Uiso 1 1 calc R U . . .
H01W H 0.279353 0.298364 0.767989 0.115 Uiso 1 1 calc R U . . .
H01X H 0.356427 0.340649 0.774049 0.115 Uiso 1 1 calc R U . . .
C01O C -0.0428(4) 0.55665(16) 0.7170(3) 0.0621(11) Uani 1 1 d . . . . .
H2 H 0.013947 0.535856 0.726947 0.074 Uiso 1 1 calc R U . . .
C01P C -0.2197(6) 0.5815(3) 0.7543(5) 0.115(3) Uani 1 1 d . . . . .
H3 H -0.285007 0.579254 0.787939 0.138 Uiso 1 1 calc R U . . .
C01Q C -0.1115(7) 0.6189(2) 0.6407(5) 0.108(2) Uani 1 1 d . . . . .
H4 H -0.103023 0.641359 0.598929 0.130 Uiso 1 1 calc R U . . .
C01T C 0.8236(5) 0.3999(2) 0.9482(4) 0.0921(18) Uani 1 1 d . . . . .
H01 H 0.853777 0.389892 1.003497 0.138 Uiso 1 1 calc R U . . .
H H 0.768964 0.422891 0.958646 0.138 Uiso 1 1 calc R U . . .
HA H 0.883378 0.411426 0.912215 0.138 Uiso 1 1 calc R U . . .
C01U C -0.2077(8) 0.6148(3) 0.6902(7) 0.134(3) Uani 1 1 d . . . . .
H5 H -0.266666 0.634674 0.680986 0.161 Uiso 1 1 calc R U . . .
C01X C -0.1562(6) 0.5179(3) 0.8323(5) 0.113(3) Uani 1 1 d . . . . .
H6 H -0.201107 0.494632 0.806887 0.169 Uiso 1 1 calc R U . . .
HB H -0.194103 0.529883 0.882939 0.169 Uiso 1 1 calc R U . . .
HC H -0.084427 0.506102 0.849722 0.169 Uiso 1 1 calc R U . . .
Li1 Li 0.3133(6) 0.45090(19) 0.7173(4) 0.0488(14) Uani 1 1 d . . . . .
Li Li 0.3275(5) 0.38998(18) 0.5951(3) 0.0398(12) Uani 1 1 d . . . . .

loop_
_atom_site_aniso_label
_atom_site_aniso_U_11
_atom_site_aniso_U_22
_atom_site_aniso_U_33
_atom_site_aniso_U_23
_atom_site_aniso_U_13
_atom_site_aniso_U_12
Si01 0.0525(5) 0.0440(5) 0.0426(5) -0.0062(4) 0.0104(4) -0.0097(4)
Si02 0.0439(5) 0.0445(5) 0.0524(6) -0.0078(4) -0.0015(4) -0.0047(4)
N003 0.0490(15) 0.0291(13) 0.0318(13) -0.0003(11) -0.0012(12) -0.0033(11)
N004 0.0467(15) 0.0315(13) 0.0302(13) 0.0036(11) -0.0004(11) -0.0015(11)
N005 0.0442(15) 0.0340(13) 0.0384(15) -0.0056(12) 0.0008(12) 0.0019(12)
N006 0.0444(15) 0.0311(13) 0.0374(15) -0.0018(11) 0.0039(12) -0.0023(11)
N007 0.0454(15) 0.0449(15) 0.0399(16) -0.0126(13) 0.0067(13) -0.0086(13)
C008 0.0515(19) 0.0312(15) 0.0294(15) -0.0024(12) -0.0011(14) -0.0007(14)
C009 0.085(3) 0.044(2) 0.0314(17) 0.0005(15) 0.0099(18) -0.0108(19)
C00A 0.0493(19) 0.0337(17) 0.050(2) -0.0059(15) -0.0085(16) -0.0066(14)
C00B 0.0523(19) 0.0319(15) 0.0290(16) -0.0040(12) -0.0016(14) -0.0030(14)
C00C 0.0471(18) 0.0330(16) 0.0427(18) -0.0028(14) -0.0067(15) -0.0044(14)
C00D 0.0452(17) 0.0307(15) 0.0297(15) 0.0007(13) 0.0003(13) -0.0021(13)
C00E 0.0528(18) 0.0307(15) 0.0304(15) -0.0048(13) -0.0021(14) -0.0088(14)
C00F 0.0516(19) 0.0428(18) 0.0260(15) 0.0026(13) 0.0034(14) 0.0005(15)
C00G 0.0408(18) 0.0401(18) 0.053(2) -0.0130(16) -0.0034(15) 0.0029(14)
C00H 0.0476(17) 0.0289(14) 0.0343(15) -0.0002(13) 0.0010(14) 0.0017(13)
C00I 0.0501(19) 0.0382(17) 0.0280(15) -0.0055(13) -0.0039(14) -0.0032(14)
C00J 0.0516(19) 0.0386(18) 0.050(2) -0.0135(16) -0.0066(17) -0.0042(15)
C00K 0.0501(18) 0.0377(17) 0.0300(15) -0.0022(13) 0.0029(14) 0.0045(14)
C00L 0.072(3) 0.0397(18) 0.0329(17) -0.0027(15) -0.0033(17) -0.0121(17)
C00M 0.055(2) 0.0378(18) 0.055(2) -0.0127(17) -0.0113(18) -0.0049(16)
C00N 0.0483(18) 0.0343(17) 0.0461(19) -0.0057(15) 0.0021(16) -0.0011(15)
C00O 0.059(2) 0.0380(17) 0.0362(17) -0.0054(14) 0.0069(16) -0.0033(16)
C00P 0.0449(18) 0.0418(17) 0.0289(15) -0.0050(13) -0.0052(13) -0.0070(14)
C00Q 0.0535(19) 0.0282(15) 0.0347(16) 0.0022(13) 0.0004(15) -0.0048(14)
C00R 0.049(2) 0.054(2) 0.042(2) -0.0143(17) 0.0010(16) -0.0048(17)
C00S 0.083(3) 0.050(2) 0.0360(19) -0.0014(16) 0.0110(19) -0.019(2)
C00T 0.057(2) 0.0302(15) 0.0355(17) 0.0031(13) -0.0027(15) -0.0072(14)
C00U 0.054(2) 0.0370(17) 0.050(2) -0.0037(16) -0.0013(17) -0.0068(15)
C00V 0.063(2) 0.063(3) 0.044(2) -0.0114(19) 0.0130(18) -0.017(2)
C00W 0.0502(19) 0.0371(17) 0.0391(18) 0.0031(14) -0.0035(15) -0.0007(15)
C00X 0.0479(19) 0.0446(18) 0.0379(18) -0.0050(14) -0.0069(16) 0.0008(16)
C00Y 0.058(2) 0.0427(18) 0.0380(18) -0.0060(15) -0.0089(17) 0.0040(16)
C00Z 0.085(3) 0.0376(18) 0.0332(18) 0.0013(15) -0.0106(19) 0.0073(18)
C010 0.050(2) 0.051(2) 0.058(2) 0.0019(19) -0.0044(18) -0.0018(17)
C011 0.0522(19) 0.0429(18) 0.0392(18) -0.0056(15) -0.0067(15) -0.0022(16)
C012 0.066(2) 0.044(2) 0.052(2) -0.0108(17) 0.0020(19) -0.0136(18)
C013 0.057(2) 0.074(3) 0.058(3) -0.005(2) 0.007(2) -0.001(2)
C014 0.055(2) 0.0374(17) 0.0388(18) -0.0003(14) -0.0046(16) 0.0061(15)
C015 0.066(2) 0.041(2) 0.056(2) 0.0076(18) -0.013(2) -0.0112(18)
C016 0.079(3) 0.081(3) 0.035(2) 0.007(2) 0.0060(19) 0.005(2)
C017 0.067(2) 0.048(2) 0.049(2) 0.0002(17) -0.0015(19) -0.0168(19)
C018 0.073(3) 0.071(3) 0.064(3) -0.013(2) 0.000(2) 0.003(2)
C019 0.078(3) 0.067(3) 0.049(2) -0.003(2) -0.010(2) 0.003(2)
C01A 0.078(3) 0.073(3) 0.063(3) 0.014(2) 0.005(2) -0.009(2)
C01B 0.079(3) 0.058(2) 0.065(3) -0.007(2) -0.023(2) -0.007(2)
C01C 0.086(3) 0.062(3) 0.070(3) -0.016(2) -0.025(3) -0.013(2)
C01D 0.092(3) 0.050(2) 0.056(2) -0.0088(19) 0.012(2) -0.023(2)
C01E 0.076(3) 0.073(3) 0.047(2) -0.010(2) 0.011(2) -0.023(2)
C01G 0.064(2) 0.054(2) 0.057(2) -0.0196(19) -0.001(2) -0.009(2)
C01H 0.059(2) 0.062(3) 0.090(3) -0.045(3) 0.012(2) -0.011(2)
C01I 0.047(2) 0.058(2) 0.102(4) 0.007(3) 0.016(2) 0.0020(19)
C01J 0.058(2) 0.0361(18) 0.077(3) -0.0108(19) -0.010(2) -0.0009(16)
C01K 0.061(2) 0.047(2) 0.094(4) -0.030(2) -0.004(3) 0.002(2)
C01L 0.064(3) 0.110(4) 0.071(3) -0.048(3) 0.000(2) -0.013(3)
C01M 0.094(4) 0.054(2) 0.078(4) 0.003(2) -0.009(3) -0.002(2)
C01N 0.084(3) 0.057(3) 0.090(4) 0.018(3) 0.023(3) 0.000(2)
C01O 0.053(2) 0.062(3) 0.071(3) -0.019(2) -0.007(2) -0.0029(19)
C01P 0.078(4) 0.178(7) 0.090(5) -0.078(4) -0.019(3) 0.032(4)
C01Q 0.155(6) 0.062(3) 0.108(5) -0.029(3) -0.068(4) 0.004(4)
C01T 0.091(4) 0.110(5) 0.075(4) -0.029(3) 0.002(3) -0.015(4)
C01U 0.128(6) 0.131(6) 0.144(7) -0.092(5) -0.053(5) 0.067(5)
C01X 0.100(5) 0.159(7) 0.080(4) -0.035(4) 0.027(4) -0.052(5)
Li1 0.060(4) 0.038(3) 0.049(4) 0.001(3) -0.010(3) -0.007(3)
Li 0.051(3) 0.039(3) 0.028(3) -0.003(2) 0.002(2) -0.007(2)

loop_
_atom_type_symbol
_atom_type_description
_atom_type_scat_dispersion_real
_atom_type_scat_dispersion_imag
_atom_type_scat_source
C C 0.0181 0.0091 'International Tables Vol C Tables 4.2.6.8 and 6.1.1.4'
H H 0.0000 0.0000 'International Tables Vol C Tables 4.2.6.8 and 6.1.1.4'
Li Li 0.0008 0.0003 'International Tables Vol C Tables 4.2.6.8 and 6.1.1.4'
N N 0.0311 0.0180 'International Tables Vol C Tables 4.2.6.8 and 6.1.1.4'
Si Si 0.2541 0.3302 'International Tables Vol C Tables 4.2.6.8 and 6.1.1.4'

loop_
_exptl_crystal_face_index_h
_exptl_crystal_face_index_k
_exptl_crystal_face_index_l
_exptl_crystal_face_perp_dist
2 19 -2 0.1424
7 -6 5 0.1938
-7 -10 -2 0.1129
-6 7 -5 0.2230
3 -17 4 0.1662
2 -18 4 0.1615
-6 -12 -1 0.0950
-3 5 9 0.2871
0 -12 8 0.1587
-3 18 1 0.1521
2 1 -10 0.1888
4 -14 -6 0.1600
0 -11 8 0.1586
-7 1 5 0.0894
7 1 -5 0.1064
-7 0 4 0.0647

loop_
_geom_angle_atom_site_label_1
_geom_angle_atom_site_label_2
_geom_angle_atom_site_label_3
_geom_angle
_geom_angle_site_symmetry_1
_geom_angle_site_symmetry_3
_geom_angle_publ_flag
N007 Si01 C01D 113.3(2) . . ?
N007 Si01 C01E 113.3(2) . . ?
N007 Si01 C01N 109.55(19) . . ?
N007 Si01 Li 39.94(15) . . ?
C01D Si01 Li 107.82(19) . . ?
C01E Si01 C01D 106.9(2) . . ?
C01E Si01 C01N 109.4(3) . . ?
C01E Si01 Li 143.31(18) . . ?
C01N Si01 C01D 104.0(2) . . ?
C01N Si01 Li 73.1(2) . . ?
N007 Si02 C010 109.03(17) . . ?
N007 Si02 C01B 114.77(19) . . ?
N007 Si02 C01I 113.3(2) . . ?
N007 Si02 Li1 39.49(15) . . ?
N007 Si02 Li 38.34(14) . . ?
C010 Si02 C01B 105.4(2) . . ?
C010 Si02 C01I 108.5(2) . . ?
C010 Si02 Li1 72.02(18) . . ?
C010 Si02 Li 92.31(17) . . ?
C01B Si02 Li1 139.5(2) . . ?
C01B Si02 Li 87.9(2) . . ?
C01I Si02 C01B 105.4(3) . . ?
C01I Si02 Li1 113.8(2) . . ?
C01I Si02 Li 150.7(2) . . ?
Li Si02 Li1 52.60(16) . . ?
C00D N003 C00K 112.2(3) . . ?
C00D N003 C00T 123.9(3) . . ?
C00K N003 C00T 123.8(3) . . ?
C00D N004 C00F 112.6(3) . . ?
C00D N004 C00Q 122.1(3) . . ?
C00F N004 C00Q 125.3(3) . . ?
C00G N005 C014 122.2(3) . . ?
C00H N005 C00G 113.2(3) . . ?
C00H N005 C014 124.4(3) . . ?
C00H N006 C00Q 123.2(3) . . ?
C00N N006 C00H 113.1(3) . . ?
C00N N006 C00Q 123.6(3) . . ?
Si01 N007 Li1 119.5(3) . . ?
Si01 N007 Li 106.4(2) . . ?
Si02 N007 Si01 122.31(18) . . ?
Si02 N007 Li1 108.1(2) . . ?
Si02 N007 Li 109.3(2) . . ?
Li N007 Li1 83.8(3) . . ?
C00B C008 C00E 106.3(3) . . ?
C00B C008 C00X 127.6(3) . . ?
C00B C008 Li1 75.6(2) . . ?
C00E C008 C00X 125.5(3) . . ?
C00E C008 Li1 79.1(3) . . ?
C00X C008 Li1 117.9(3) . . ?
C00O C009 H009 119.4 . . ?
C00O C009 C00Z 121.2(4) . . ?
C00Z C009 H009 119.4 . . ?
C00C C00A C00M 108.3(3) . . ?
C015 C00A C00C 119.7(4) . . ?
C015 C00A C00M 131.9(4) . . ?
C008 C00B C00I 109.2(3) . . ?
C008 C00B Li1 69.3(2) . . ?
C00I C00B Li1 82.1(3) . . ?
C00O C00B C008 132.1(3) . . ?
C00O C00B C00I 118.7(3) . . ?
C00O C00B Li1 117.6(3) . . ?
C00A C00C C011 110.1(3) . . ?
C00U C00C C00A 120.2(4) . . ?
C00U C00C C011 129.7(3) . . ?
N003 C00D Li 137.2(3) . . ?
N004 C00D N003 102.9(3) . . ?
N004 C00D Li 116.2(3) . . ?
C008 C00E Li1 66.5(2) . . ?
C00L C00E C008 131.2(4) . . ?
C00L C00E C00P 118.6(3) . . ?
C00L C00E Li1 122.8(3) . . ?
C00P C00E C008 110.1(3) . . ?
C00P C00E Li1 80.8(2) . . ?
N004 C00F H00F 127.3 . . ?
C00K C00F N004 105.4(3) . . ?
C00K C00F H00F 127.3 . . ?
N005 C00G H00G 127.1 . . ?
C00N C00G N005 105.8(3) . . ?
C00N C00G H00G 127.1 . . ?
N005 C00H N006 102.3(3) . . ?
N005 C00H Li1 105.2(3) . . ?
N005 C00H Li 138.0(3) . . ?
N006 C00H Li1 136.0(3) . . ?
N006 C00H Li 112.3(3) . . ?
Li C00H Li1 65.1(2) . . ?
C00B C00I C00P 107.6(3) . . ?
C00B C00I Li1 65.1(2) . . ?
C00P C00I Li1 75.6(2) . . ?
C00Y C00I C00B 120.5(3) . . ?
C00Y C00I C00P 131.8(3) . . ?
C00Y C00I Li1 125.9(3) . . ?
C00M C00J C011 110.2(3) . . ?
C01G C00J C00M 118.9(4) . . ?
C01G C00J C011 130.8(4) . . ?
N003 C00K H00K 126.6 . . ?
C00F C00K N003 106.9(3) . . ?
C00F C00K H00K 126.6 . . ?
C00E C00L H00L 120.6 . . ?
C00S C00L C00E 118.8(4) . . ?
C00S C00L H00L 120.6 . . ?
C00J C00M C00A 108.8(3) . . ?
C01J C00M C00A 130.3(4) . . ?
C01J C00M C00J 120.9(4) . . ?
N006 C00N H00N 127.1 . . ?
C00G C00N N006 105.7(3) . . ?
C00G C00N H00N 127.1 . . ?
C009 C00O C00B 119.4(4) . . ?
C009 C00O H00O 120.3 . . ?
C00B C00O H00O 120.3 . . ?
C00E C00P C00I 106.8(3) . . ?
C00E C00P Li1 67.2(2) . . ?
C00I C00P Li1 72.8(2) . . ?
C00R C00P C00E 121.1(3) . . ?
C00R C00P C00I 132.1(4) . . ?
C00R C00P Li1 126.1(3) . . ?
N004 C00Q N006 112.1(3) . . ?
N004 C00Q H00A 109.2 . . ?
N004 C00Q H00B 109.2 . . ?
N006 C00Q H00A 109.2 . . ?
N006 C00Q H00B 109.2 . . ?
H00A C00Q H00B 107.9 . . ?
C00P C00R H00R 120.6 . . ?
C00V C00R C00P 118.8(4) . . ?
C00V C00R H00R 120.6 . . ?
C00L C00S H00S 118.7 . . ?
C00L C00S C00V 122.6(4) . . ?
C00V C00S H00S 118.7 . . ?
N003 C00T H00C 109.0 . . ?
N003 C00T H00D 109.0 . . ?
N003 C00T C00W 112.7(3) . . ?
H00C C00T H00D 107.8 . . ?
C00W C00T H00C 109.0 . . ?
C00W C00T H00D 109.0 . . ?
C00C C00U H00U 120.3 . . ?
C00C C00U C012 119.4(4) . . ?
C012 C00U H00U 120.3 . . ?
C00R C00V H00V 120.0 . . ?
C00S C00V C00R 120.0(4) . . ?
C00S C00V H00V 120.0 . . ?
C00T C00W H00E 109.4 . . ?
C00T C00W H00H 109.4 . . ?
C00T C00W C011 111.1(3) . . ?
H00E C00W H00H 108.0 . . ?
C011 C00W H00E 109.4 . . ?
C011 C00W H00H 109.4 . . ?
C008 C00X H00I 108.4 . . ?
C008 C00X H00J 108.4 . . ?
C008 C00X C014 115.5(3) . . ?
H00I C00X H00J 107.5 . . ?
C014 C00X H00I 108.4 . . ?
C014 C00X H00J 108.4 . . ?
C00I C00Y H00Y 120.3 . . ?
C00Z C00Y C00I 119.4(4) . . ?
C00Z C00Y H00Y 120.3 . . ?
C009 C00Z H00Z 119.6 . . ?
C00Y C00Z C009 120.8(3) . . ?
C00Y C00Z H00Z 119.6 . . ?
Si02 C010 H01A 109.5 . . ?
Si02 C010 H01B 109.5 . . ?
Si02 C010 H01C 109.5 . . ?
H01A C010 H01B 109.5 . . ?
H01A C010 H01C 109.5 . . ?
H01B C010 H01C 109.5 . . ?
C00C C011 C00J 102.5(3) . . ?
C00C C011 C00W 114.4(3) . . ?
C00C C011 H011 109.1 . . ?
C00J C011 C00W 112.4(3) . . ?
C00J C011 H011 109.1 . . ?
C00W C011 H011 109.1 . . ?
C00U C012 H012 120.2 . . ?
C017 C012 C00U 119.6(4) . . ?
C017 C012 H012 120.2 . . ?
C018 C013 H013 120.0 . . ?
C018 C013 C019 120.1(5) . . ?
C019 C013 H013 120.0 . . ?
N005 C014 C00X 112.2(3) . . ?
N005 C014 H01D 109.2 . . ?
N005 C014 H01E 109.2 . . ?
C00X C014 H01D 109.2 . . ?
C00X C014 H01E 109.2 . . ?
H01D C014 H01E 107.9 . . ?
C00A C015 H015 120.3 . . ?
C017 C015 C00A 119.4(4) . . ?
C017 C015 H015 120.3 . . ?
C019 C016 H016 119.9 . . ?
C01A C016 H016 119.9 . . ?
C01A C016 C019 120.2(4) . . ?
C012 C017 C015 121.7(4) . . ?
C012 C017 H017 119.2 . . ?
C015 C017 H017 119.2 . . ?
C013 C018 H018 119.3 . . ?
C01M C018 C013 121.4(5) . . ?
C01M C018 H018 119.3 . . ?
C013 C019 C016 117.8(4) . . ?
C013 C019 C01T 120.9(5) . . ?
C016 C019 C01T 121.2(5) . . ?
C016 C01A H01Y 120.1 . . ?
C01M C01A C016 119.7(5) . . ?
C01M C01A H01Y 120.1 . . ?
Si02 C01B H01F 109.5 . . ?
Si02 C01B H01G 109.5 . . ?
Si02 C01B H01H 109.5 . . ?
H01F C01B H01G 109.5 . . ?
H01F C01B H01H 109.5 . . ?
H01G C01B H01H 109.5 . . ?
C01O C01C H1 120.0 . . ?
C01O C01C C01Q 119.9(7) . . ?
C01Q C01C H1 120.0 . . ?
Si01 C01D H01I 109.5 . . ?
Si01 C01D H01J 109.5 . . ?
Si01 C01D H01K 109.5 . . ?
H01I C01D H01J 109.5 . . ?
H01I C01D H01K 109.5 . . ?
H01J C01D H01K 109.5 . . ?
Si01 C01E H01L 109.5 . . ?
Si01 C01E H01M 109.5 . . ?
Si01 C01E H01N 109.5 . . ?
H01L C01E H01M 109.5 . . ?
H01L C01E H01N 109.5 . . ?
H01M C01E H01N 109.5 . . ?
C00J C01G H01O 119.5 . . ?
C00J C01G C01H 120.9(5) . . ?
C01H C01G H01O 119.5 . . ?
C01G C01H H01P 120.0 . . ?
C01G C01H C01K 120.0(5) . . ?
C01K C01H H01P 120.0 . . ?
Si02 C01I H01Q 109.5 . . ?
Si02 C01I H01R 109.5 . . ?
Si02 C01I H01S 109.5 . . ?
H01Q C01I H01R 109.5 . . ?
H01Q C01I H01S 109.5 . . ?
H01R C01I H01S 109.5 . . ?
C00M C01J H01T 120.2 . . ?
C01K C01J C00M 119.7(5) . . ?
C01K C01J H01T 120.2 . . ?
C01H C01K H01U 120.2 . . ?
C01J C01K C01H 119.6(4) . . ?
C01J C01K H01U 120.2 . . ?
C01O C01L C01X 120.8(6) . . ?
C01P C01L C01O 122.6(8) . . ?
C01P C01L C01X 116.5(7) . . ?
C018 C01M H01Z 119.6 . . ?
C01A C01M C018 120.8(5) . . ?
C01A C01M H01Z 119.6 . . ?
Si01 C01N H01V 109.5 . . ?
Si01 C01N H01W 109.5 . . ?
Si01 C01N H01X 109.5 . . ?
H01V C01N H01W 109.5 . . ?
H01V C01N H01X 109.5 . . ?
H01W C01N H01X 109.5 . . ?
C01C C01O C01L 121.3(5) . . ?
C01C C01O H2 119.4 . . ?
C01L C01O H2 119.4 . . ?
C01L C01P H3 121.0 . . ?
C01L C01P C01U 117.9(8) . . ?
C01U C01P H3 121.0 . . ?
C01C C01Q H4 121.8 . . ?
C01U C01Q C01C 116.4(8) . . ?
C01U C01Q H4 121.8 . . ?
C019 C01T H01 109.5 . . ?
C019 C01T H 109.5 . . ?
C019 C01T HA 109.5 . . ?
H01 C01T H 109.5 . . ?
H01 C01T HA 109.5 . . ?
H C01T HA 109.5 . . ?
C01P C01U H5 119.1 . . ?
C01Q C01U C01P 121.9(7) . . ?
C01Q C01U H5 119.1 . . ?
C01L C01X H6 109.5 . . ?
C01L C01X HB 109.5 . . ?
C01L C01X HC 109.5 . . ?
H6 C01X HB 109.5 . . ?
H6 C01X HC 109.5 . . ?
HB C01X HC 109.5 . . ?
N007 Li1 Si02 32.38(14) . . ?
N007 Li1 C008 155.7(4) . . ?
N007 Li1 C00B 169.2(4) . . ?
N007 Li1 C00E 131.3(3) . . ?
N007 Li1 C00H 96.2(3) . . ?
N007 Li1 C00I 140.6(3) . . ?
N007 Li1 C00P 125.8(3) . . ?
N007 Li1 Li 47.3(2) . . ?
C008 Li1 Si02 166.1(3) . . ?
C008 Li1 C00B 35.06(14) . . ?
C008 Li1 C00E 34.39(15) . . ?
C008 Li1 C00H 85.5(2) . . ?
C008 Li1 C00I 55.86(17) . . ?
C008 Li1 C00P 55.52(18) . . ?
C008 Li1 Li 130.5(3) . . ?
C00B Li1 Si02 137.1(3) . . ?
C00B Li1 C00E 55.70(17) . . ?
C00B Li1 C00H 85.2(2) . . ?
C00B Li1 C00I 32.79(14) . . ?
C00B Li1 C00P 54.22(17) . . ?
C00B Li1 Li 132.4(3) . . ?
C00E Li1 Si02 135.1(3) . . ?
C00E Li1 C00H 118.0(3) . . ?
C00E Li1 C00I 53.43(16) . . ?
C00E Li1 C00P 31.95(14) . . ?
C00E Li1 Li 150.2(3) . . ?
C00H Li1 Si02 106.7(2) . . ?
C00I Li1 Si02 111.5(2) . . ?
C00I Li1 C00H 115.2(3) . . ?
C00I Li1 C00P 31.60(13) . . ?
C00I Li1 Li 152.3(3) . . ?
C00P Li1 Si02 110.8(2) . . ?
C00P Li1 C00H 137.9(3) . . ?
Li Li1 Si02 63.38(19) . . ?
Li Li1 C00H 48.93(19) . . ?
Li Li1 C00P 173.1(3) . . ?
Si01 Li Si02 60.16(12) . . ?
N007 Li Si01 33.67(13) . . ?
N007 Li Si02 32.32(14) . . ?
N007 Li C00D 142.2(3) . . ?
N007 Li C00H 114.7(3) . . ?
N007 Li Li1 48.8(2) . . ?
C00D Li Si01 140.0(3) . . ?
C00D Li Si02 111.8(2) . . ?
C00D Li C00H 94.2(3) . . ?
C00D Li Li1 146.2(3) . . ?
C00H Li Si01 124.0(2) . . ?
C00H Li Si02 122.0(2) . . ?
C00H Li Li1 66.0(2) . . ?
Li1 Li Si01 69.79(19) . . ?
Li1 Li Si02 64.02(19) . . ?

loop_
_geom_bond_atom_site_label_1
_geom_bond_atom_site_label_2
_geom_bond_distance
_geom_bond_site_symmetry_2
_geom_bond_publ_flag
Si01 N007 1.702(3) . ?
Si01 C01D 1.891(5) . ?
Si01 C01E 1.864(5) . ?
Si01 C01N 1.883(5) . ?
Si01 Li 2.945(6) . ?
Si02 N007 1.698(3) . ?
Si02 C010 1.876(4) . ?
Si02 C01B 1.883(5) . ?
Si02 C01I 1.883(5) . ?
Si02 Li1 3.014(6) . ?
Si02 Li 2.997(6) . ?
N003 C00D 1.354(4) . ?
N003 C00K 1.380(5) . ?
N003 C00T 1.467(4) . ?
N004 C00D 1.353(4) . ?
N004 C00F 1.392(4) . ?
N004 C00Q 1.451(4) . ?
N005 C00G 1.379(5) . ?
N005 C00H 1.337(5) . ?
N005 C014 1.480(5) . ?
N006 C00H 1.366(4) . ?
N006 C00N 1.363(5) . ?
N006 C00Q 1.459(4) . ?
N007 Li1 2.017(7) . ?
N007 Li 1.970(6) . ?
C008 C00B 1.428(5) . ?
C008 C00E 1.432(5) . ?
C008 C00X 1.501(5) . ?
C008 Li1 2.326(7) . ?
C009 H009 0.9500 . ?
C009 C00O 1.387(6) . ?
C009 C00Z 1.399(6) . ?
C00A C00C 1.413(5) . ?
C00A C00M 1.462(6) . ?
C00A C015 1.386(6) . ?
C00B C00I 1.437(5) . ?
C00B C00O 1.414(5) . ?
C00B Li1 2.408(7) . ?
C00C C00U 1.375(5) . ?
C00C C011 1.506(5) . ?
C00D Li 2.118(6) . ?
C00E C00L 1.418(5) . ?
C00E C00P 1.428(5) . ?
C00E Li1 2.489(7) . ?
C00F H00F 0.9500 . ?
C00F C00K 1.346(5) . ?
C00G H00G 0.9500 . ?
C00G C00N 1.360(6) . ?
C00H Li1 2.683(8) . ?
C00H Li 2.214(7) . ?
C00I C00P 1.442(5) . ?
C00I C00Y 1.397(5) . ?
C00I Li1 2.628(7) . ?
C00J C00M 1.398(6) . ?
C00J C011 1.517(5) . ?
C00J C01G 1.372(6) . ?
C00K H00K 0.9500 . ?
C00L H00L 0.9500 . ?
C00L C00S 1.380(6) . ?
C00M C01J 1.389(6) . ?
C00N H00N 0.9500 . ?
C00O H00O 0.9500 . ?
C00P C00R 1.403(5) . ?
C00P Li1 2.665(7) . ?
C00Q H00A 0.9900 . ?
C00Q H00B 0.9900 . ?
C00R H00R 0.9500 . ?
C00R C00V 1.396(6) . ?
C00S H00S 0.9500 . ?
C00S C00V 1.389(7) . ?
C00T H00C 0.9900 . ?
C00T H00D 0.9900 . ?
C00T C00W 1.516(5) . ?
C00U H00U 0.9500 . ?
C00U C012 1.413(6) . ?
C00V H00V 0.9500 . ?
C00W H00E 0.9900 . ?
C00W H00H 0.9900 . ?
C00W C011 1.543(5) . ?
C00X H00I 0.9900 . ?
C00X H00J 0.9900 . ?
C00X C014 1.515(5) . ?
C00Y H00Y 0.9500 . ?
C00Y C00Z 1.381(6) . ?
C00Z H00Z 0.9500 . ?
C010 H01A 0.9800 . ?
C010 H01B 0.9800 . ?
C010 H01C 0.9800 . ?
C011 H011 1.0000 . ?
C012 H012 0.9500 . ?
C012 C017 1.366(6) . ?
C013 H013 0.9500 . ?
C013 C018 1.368(7) . ?
C013 C019 1.401(7) . ?
C014 H01D 0.9900 . ?
C014 H01E 0.9900 . ?
C015 H015 0.9500 . ?
C015 C017 1.380(6) . ?
C016 H016 0.9500 . ?
C016 C019 1.408(7) . ?
C016 C01A 1.399(8) . ?
C017 H017 0.9500 . ?
C018 H018 0.9500 . ?
C018 C01M 1.359(8) . ?
C019 C01T 1.497(8) . ?
C01A H01Y 0.9500 . ?
C01A C01M 1.354(8) . ?
C01B H01F 0.9800 . ?
C01B H01G 0.9800 . ?
C01B H01H 0.9800 . ?
C01C H1 0.9500 . ?
C01C C01O 1.357(8) . ?
C01C C01Q 1.408(9) . ?
C01D H01I 0.9800 . ?
C01D H01J 0.9800 . ?
C01D H01K 0.9800 . ?
C01E H01L 0.9800 . ?
C01E H01M 0.9800 . ?
C01E H01N 0.9800 . ?
C01G H01O 0.9500 . ?
C01G C01H 1.383(7) . ?
C01H H01P 0.9500 . ?
C01H C01K 1.400(8) . ?
C01I H01Q 0.9800 . ?
C01I H01R 0.9800 . ?
C01I H01S 0.9800 . ?
C01J H01T 0.9500 . ?
C01J C01K 1.378(7) . ?
C01K H01U 0.9500 . ?
C01L C01O 1.380(7) . ?
C01L C01P 1.293(10) . ?
C01L C01X 1.545(11) . ?
C01M H01Z 0.9500 . ?
C01N H01V 0.9800 . ?
C01N H01W 0.9800 . ?
C01N H01X 0.9800 . ?
C01O H2 0.9500 . ?
C01P H3 0.9500 . ?
C01P C01U 1.431(14) . ?
C01Q H4 0.9500 . ?
C01Q C01U 1.401(13) . ?
C01T H01 0.9800 . ?
C01T H 0.9800 . ?
C01T HA 0.9800 . ?
C01U H5 0.9500 . ?
C01X H6 0.9800 . ?
C01X HB 0.9800 . ?
C01X HC 0.9800 . ?
Li1 Li 2.664(8) . ?

loop_
_geom_torsion_atom_site_label_1
_geom_torsion_atom_site_label_2
_geom_torsion_atom_site_label_3
_geom_torsion_atom_site_label_4
_geom_torsion
_geom_torsion_site_symmetry_1
_geom_torsion_site_symmetry_2
_geom_torsion_site_symmetry_3
_geom_torsion_site_symmetry_4
_geom_torsion_publ_flag
N003 C00T C00W C011 161.3(3) . . . . ?
N004 C00F C00K N003 0.1(4) . . . . ?
N005 C00G C00N N006 0.8(4) . . . . ?
C008 C00B C00I C00P -0.5(4) . . . . ?
C008 C00B C00I C00Y 176.7(3) . . . . ?
C008 C00B C00I Li1 -64.8(3) . . . . ?
C008 C00B C00O C009 -176.5(4) . . . . ?
C008 C00E C00L C00S 177.6(3) . . . . ?
C008 C00E C00P C00I -1.7(4) . . . . ?
C008 C00E C00P C00R -179.7(3) . . . . ?
C008 C00E C00P Li1 60.8(3) . . . . ?
C008 C00X C014 N005 66.7(4) . . . . ?
C00A C00C C00U C012 0.4(5) . . . . ?
C00A C00C C011 C00J -0.9(4) . . . . ?
C00A C00C C011 C00W -122.9(3) . . . . ?
C00A C00M C01J C01K -177.0(4) . . . . ?
C00A C015 C017 C012 -1.5(6) . . . . ?
C00B C008 C00E C00L -174.8(3) . . . . ?
C00B C008 C00E C00P 1.4(4) . . . . ?
C00B C008 C00E Li1 71.3(3) . . . . ?
C00B C008 C00X C014 -89.7(4) . . . . ?
C00B C00I C00P C00E 1.4(4) . . . . ?
C00B C00I C00P C00R 179.0(3) . . . . ?
C00B C00I C00P Li1 -57.5(3) . . . . ?
C00B C00I C00Y C00Z 0.7(5) . . . . ?
C00C C00A C00M C00J -1.0(4) . . . . ?
C00C C00A C00M C01J 177.3(4) . . . . ?
C00C C00A C015 C017 1.1(5) . . . . ?
C00C C00U C012 C017 -0.8(6) . . . . ?
C00D N003 C00K C00F -1.0(4) . . . . ?
C00D N003 C00T C00W 114.1(4) . . . . ?
C00D N004 C00F C00K 0.8(4) . . . . ?
C00D N004 C00Q N006 68.2(4) . . . . ?
C00E C008 C00B C00I -0.5(4) . . . . ?
C00E C008 C00B C00O 177.2(3) . . . . ?
C00E C008 C00B Li1 -73.8(3) . . . . ?
C00E C008 C00X C014 99.9(4) . . . . ?
C00E C00L C00S C00V 0.3(6) . . . . ?
C00E C00P C00R C00V 2.1(5) . . . . ?
C00F N004 C00D N003 -1.3(4) . . . . ?
C00F N004 C00D Li 160.8(3) . . . . ?
C00F N004 C00Q N006 -109.5(3) . . . . ?
C00G N005 C00H N006 1.1(4) . . . . ?
C00G N005 C00H Li1 -144.2(3) . . . . ?
C00G N005 C00H Li 146.3(4) . . . . ?
C00G N005 C014 C00X 81.1(4) . . . . ?
C00H N005 C00G C00N -1.2(4) . . . . ?
C00H N005 C014 C00X -92.5(4) . . . . ?
C00H N006 C00N C00G -0.2(4) . . . . ?
C00H N006 C00Q N004 -70.1(4) . . . . ?
C00I C00B C00O C009 1.0(5) . . . . ?
C00I C00P C00R C00V -175.3(4) . . . . ?
C00I C00Y C00Z C009 0.3(6) . . . . ?
C00J C00M C01J C01K 1.1(6) . . . . ?
C00J C01G C01H C01K 0.0(6) . . . . ?
C00K N003 C00D N004 1.4(4) . . . . ?
C00K N003 C00D Li -154.7(4) . . . . ?
C00K N003 C00T C00W -68.3(4) . . . . ?
C00L C00E C00P C00I 175.0(3) . . . . ?
C00L C00E C00P C00R -2.9(5) . . . . ?
C00L C00E C00P Li1 -122.5(3) . . . . ?
C00L C00S C00V C00R -1.2(6) . . . . ?
C00M C00A C00C C00U -179.4(3) . . . . ?
C00M C00A C00C C011 1.2(4) . . . . ?
C00M C00A C015 C017 179.6(4) . . . . ?
C00M C00J C011 C00C 0.3(4) . . . . ?
C00M C00J C011 C00W 123.6(3) . . . . ?
C00M C00J C01G C01H -0.1(6) . . . . ?
C00M C01J C01K C01H -1.2(6) . . . . ?
C00N N006 C00H N005 -0.6(4) . . . . ?
C00N N006 C00H Li1 127.2(4) . . . . ?
C00N N006 C00H Li -156.2(3) . . . . ?
C00N N006 C00Q N004 105.7(4) . . . . ?
C00O C009 C00Z C00Y -0.6(6) . . . . ?
C00O C00B C00I C00P -178.6(3) . . . . ?
C00O C00B C00I C00Y -1.4(5) . . . . ?
C00O C00B C00I Li1 117.2(3) . . . . ?
C00P C00E C00L C00S 1.7(5) . . . . ?
C00P C00I C00Y C00Z 177.2(3) . . . . ?
C00P C00R C00V C00S 0.0(6) . . . . ?
C00Q N004 C00D N003 -179.3(3) . . . . ?
C00Q N004 C00D Li -17.2(4) . . . . ?
C00Q N004 C00F C00K 178.6(3) . . . . ?
C00Q N006 C00H N005 175.7(3) . . . . ?
C00Q N006 C00H Li1 -56.6(5) . . . . ?
C00Q N006 C00H Li 20.0(4) . . . . ?
C00Q N006 C00N C00G -176.4(3) . . . . ?
C00T N003 C00D N004 179.3(3) . . . . ?
C00T N003 C00D Li 23.2(6) . . . . ?
C00T N003 C00K C00F -178.9(3) . . . . ?
C00T C00W C011 C00C 56.0(4) . . . . ?
C00T C00W C011 C00J -60.3(4) . . . . ?
C00U C00C C011 C00J 179.8(4) . . . . ?
C00U C00C C011 C00W 57.8(5) . . . . ?
C00U C012 C017 C015 1.3(6) . . . . ?
C00X C008 C00B C00I -172.3(3) . . . . ?
C00X C008 C00B C00O 5.4(6) . . . . ?
C00X C008 C00B Li1 114.4(4) . . . . ?
C00X C008 C00E C00L -2.8(6) . . . . ?
C00X C008 C00E C00P 173.4(3) . . . . ?
C00X C008 C00E Li1 -116.6(4) . . . . ?
C00Y C00I C00P C00E -175.4(3) . . . . ?
C00Y C00I C00P C00R 2.2(6) . . . . ?
C00Y C00I C00P Li1 125.7(4) . . . . ?
C00Z C009 C00O C00B 0.0(6) . . . . ?
C010 Si02 N007 Si01 166.4(2) . . . . ?
C010 Si02 N007 Li1 21.2(3) . . . . ?
C010 Si02 N007 Li -68.5(3) . . . . ?
C011 C00C C00U C012 179.7(3) . . . . ?
C011 C00J C00M C00A 0.4(4) . . . . ?
C011 C00J C00M C01J -178.1(3) . . . . ?
C011 C00J C01G C01H 177.0(4) . . . . ?
C013 C018 C01M C01A 0.5(8) . . . . ?
C014 N005 C00G C00N -175.5(3) . . . . ?
C014 N005 C00H N006 175.2(3) . . . . ?
C014 N005 C00H Li1 30.0(4) . . . . ?
C014 N005 C00H Li -39.5(6) . . . . ?
C015 C00A C00C C00U -0.6(5) . . . . ?
C015 C00A C00C C011 -180.0(3) . . . . ?
C015 C00A C00M C00J -179.6(4) . . . . ?
C015 C00A C00M C01J -1.3(7) . . . . ?
C016 C01A C01M C018 0.1(8) . . . . ?
C018 C013 C019 C016 -0.5(7) . . . . ?
C018 C013 C019 C01T -177.7(6) . . . . ?
C019 C013 C018 C01M -0.3(8) . . . . ?
C019 C016 C01A C01M -0.8(7) . . . . ?
C01A C016 C019 C013 1.0(7) . . . . ?
C01A C016 C019 C01T 178.2(6) . . . . ?
C01B Si02 N007 Si01 -75.6(3) . . . . ?
C01B Si02 N007 Li1 139.2(3) . . . . ?
C01B Si02 N007 Li 49.5(3) . . . . ?
C01C C01Q C01U C01P 1.2(9) . . . . ?
C01D Si01 N007 Si02 36.2(3) . . . . ?
C01D Si01 N007 Li1 177.6(3) . . . . ?
C01D Si01 N007 Li -90.3(3) . . . . ?
C01E Si01 N007 Si02 -85.8(3) . . . . ?
C01E Si01 N007 Li1 55.6(3) . . . . ?
C01E Si01 N007 Li 147.8(3) . . . . ?
C01G C00J C00M C00A 178.1(3) . . . . ?
C01G C00J C00M C01J -0.4(5) . . . . ?
C01G C00J C011 C00C -177.0(4) . . . . ?
C01G C00J C011 C00W -53.7(5) . . . . ?
C01G C01H C01K C01J 0.6(6) . . . . ?
C01I Si02 N007 Si01 45.5(3) . . . . ?
C01I Si02 N007 Li1 -99.7(3) . . . . ?
C01I Si02 N007 Li 170.6(3) . . . . ?
C01L C01P C01U C01Q -0.8(10) . . . . ?
C01N Si01 N007 Si02 151.8(3) . . . . ?
C01N Si01 N007 Li1 -66.8(4) . . . . ?
C01N Si01 N007 Li 25.3(3) . . . . ?
C01O C01C C01Q C01U -0.7(8) . . . . ?
C01O C01L C01P C01U -0.1(9) . . . . ?
C01P C01L C01O C01C 0.6(8) . . . . ?
C01Q C01C C01O C01L -0.1(7) . . . . ?
C01X C01L C01O C01C 178.3(5) . . . . ?
C01X C01L C01P C01U -177.9(6) . . . . ?
Li1 Si02 N007 Si01 145.1(4) . . . . ?
Li1 Si02 N007 Li -89.7(3) . . . . ?
Li1 C008 C00B C00I 73.3(3) . . . . ?
Li1 C008 C00B C00O -109.0(4) . . . . ?
Li1 C008 C00E C00L 113.9(4) . . . . ?
Li1 C008 C00E C00P -69.9(3) . . . . ?
Li1 C008 C00X C014 3.3(5) . . . . ?
Li1 C00B C00I C00P 64.2(3) . . . . ?
Li1 C00B C00I C00Y -118.5(3) . . . . ?
Li1 C00B C00O C009 97.2(4) . . . . ?
Li1 C00E C00L C00S -96.1(4) . . . . ?
Li1 C00E C00P C00I -62.5(3) . . . . ?
Li1 C00E C00P C00R 119.5(3) . . . . ?
Li1 C00I C00P C00E 58.9(3) . . . . ?
Li1 C00I C00P C00R -123.5(4) . . . . ?
Li1 C00I C00Y C00Z -79.2(5) . . . . ?
Li1 C00P C00R C00V 85.2(4) . . . . ?
Li Si01 N007 Si02 126.5(3) . . . . ?
Li Si01 N007 Li1 -92.2(3) . . . . ?
Li Si02 N007 Si01 -125.1(3) . . . . ?
Li Si02 N007 Li1 89.7(3) . . . . ?

loop_
_exptl_oxdiff_crystal_face_indexfrac_h
_exptl_oxdiff_crystal_face_indexfrac_k
_exptl_oxdiff_crystal_face_indexfrac_l
_exptl_oxdiff_crystal_face_x
_exptl_oxdiff_crystal_face_y
_exptl_oxdiff_crystal_face_z
1.8268 18.9531 -1.9858 0.5041 0.0911 -0.8589
6.5591 -5.9494 4.6567 0.7384 0.1403 0.6597
-6.6403 -9.6949 -2.2109 -0.9751 -0.1817 0.1273
-6.3370 7.1626 -4.7243 -0.6929 -0.1320 -0.7089
2.7889 -16.6280 4.2256 0.1098 0.0240 0.9937
2.0047 -17.6009 3.9371 -0.0028 0.0030 1.0000
-6.0728 -12.2811 -1.4781 -0.9412 -0.1748 0.2891
-2.9833 4.9227 8.9598 -0.1837 0.9825 0.0306
0.0693 -11.9772 8.0270 -0.1008 0.5249 0.8451
-3.1726 18.1865 0.5372 -0.0806 0.4468 -0.8910
2.1704 0.9264 -9.6476 0.1736 -0.9229 -0.3436
3.6438 -13.6409 -5.6480 0.1567 -0.8478 0.5066
-0.0882 -11.3600 8.2521 -0.1074 0.5603 0.8213
-6.6159 0.5825 5.4145 -0.7261 0.6868 -0.0331
6.9347 0.8121 -4.7078 0.7942 -0.6076 0.0090
-7.0377 0.2253 4.4690 -0.7923 0.6064 -0.0677

loop_
_smtbx_masks_void_nr
_smtbx_masks_void_average_x
_smtbx_masks_void_average_y
_smtbx_masks_void_average_z
_smtbx_masks_void_volume
_smtbx_masks_void_count_electrons
_smtbx_masks_void_content
1 -0.244 0.250 0.036 421.7 95.4 '2 toluene'
2 -0.607 0.750 0.536 421.7 95.4 '2 toluene'
3 0.244 0.257 0.611 10.3 0.0 ?
4 0.256 0.757 0.111 10.3 0.0 ?
5 0.744 0.243 0.611 10.3 0.0 ?
6 0.756 0.743 0.111 10.3 0.0 ?
